data_4513158
loop_
_publ_author_name
'Abrahams, Brendan F.'
'Elliott, Robert W.'
'Hudson, Timothy A.'
'Robson, Richard'
'Sutton, Ashley L.'

_publ_section_title
;
 New CuI2(TCNQ--II) and CuI2(F4TCNQ--II) Coordination Polymers
;
_journal_issue 5
_journal_name_full 'Crystal Growth &amp; Design'
_journal_page_first 2437
_journal_paper_doi 10.1021/acs.cgd.5b00220
_journal_volume 15
_journal_year 2015
_chemical_formula_sum 'C40 H56 Cu2 N8'
_chemical_formula_weight 776.00
_space_group_crystal_system monoclinic
_space_group_IT_number 14
_space_group_name_Hall '-P 2yn'
_space_group_name_H-M_alt 'P 1 21/n 1'
_symmetry_space_group_name_Hall '-P 2yn'
_symmetry_space_group_name_H-M 'P 1 21/n 1'
_atom_sites_solution_hydrogens geom
_audit_creation_method SHELXL-2014/6
_cell_angle_alpha 90
_cell_angle_beta 102.989(5)
_cell_angle_gamma 90
_cell_formula_units_Z 2
_cell_length_a 10.2839(5)
_cell_length_b 17.1644(7)
_cell_length_c 11.0355(7)
_cell_measurement_reflns_used 4433
_cell_measurement_temperature 240(2)
_cell_measurement_theta_max 73.9260
_cell_measurement_theta_min 4.8240
_cell_volume 1898.11(17)
_computing_cell_refinement
;
CrysAlisPro, Agilent Technologies,
Version 1.171.37.33 (release 27-03-2014 CrysAlis171 .NET)
(compiled Mar 27 2014,17:12:48)
;
_computing_data_collection
;
CrysAlisPro, Agilent Technologies,
Version 1.171.37.33 (release 27-03-2014 CrysAlis171 .NET)
(compiled Mar 27 2014,17:12:48)
;
_computing_data_reduction
;
CrysAlisPro, Agilent Technologies,
Version 1.171.37.33 (release 27-03-2014 CrysAlis171 .NET)
(compiled Mar 27 2014,17:12:48)
;
_computing_structure_refinement 'SHELXL-2014/6 (Sheldrick, 2014)'
_computing_structure_solution 'SHELXS-2014/6 (Sheldrick, 2014)'
_diffrn_ambient_temperature 240(2)
_diffrn_detector_area_resol_mean 10.2273
_diffrn_measured_fraction_theta_full 1.000
_diffrn_measured_fraction_theta_max 0.995
_diffrn_measurement_device 'four-circle diffractometer'
_diffrn_measurement_device_type 'SuperNova, Dual, Cu at zero, Atlas'
_diffrn_measurement_method '\w scans'
_diffrn_radiation_monochromator mirror
_diffrn_radiation_type CuK\a
_diffrn_radiation_wavelength 1.54184
_diffrn_reflns_av_R_equivalents 0.0206
_diffrn_reflns_av_unetI/netI 0.0268
_diffrn_reflns_laue_measured_fraction_full 1.000
_diffrn_reflns_laue_measured_fraction_max 0.995
_diffrn_reflns_limit_h_max 11
_diffrn_reflns_limit_h_min -12
_diffrn_reflns_limit_k_max 20
_diffrn_reflns_limit_k_min -11
_diffrn_reflns_limit_l_max 12
_diffrn_reflns_limit_l_min -13
_diffrn_reflns_number 7442
_diffrn_reflns_point_group_measured_fraction_full 1.000
_diffrn_reflns_point_group_measured_fraction_max 0.995
_diffrn_reflns_theta_full 67.684
_diffrn_reflns_theta_max 69.991
_diffrn_reflns_theta_min 4.853
_diffrn_source 'sealed X-ray tube'
_exptl_absorpt_coefficient_mu 1.681
_exptl_absorpt_correction_T_max 0.696
_exptl_absorpt_correction_T_min 0.262
_exptl_absorpt_correction_type gaussian
_exptl_absorpt_process_details
;
CrysAlisPro, Agilent Technologies,
Version 1.171.37.33 (release 27-03-2014 CrysAlis171 .NET)
(compiled Mar 27 2014,17:12:48)
Numerical absorption correction based on gaussian integration over a multifaceted crystal model Empirical absorption correction using spherical harmonics,
 implemented in SCALE3 ABSPACK scaling algorithm.
;
_exptl_crystal_colour colorless
_exptl_crystal_density_diffrn 1.358
_exptl_crystal_description plate
_exptl_crystal_F_000 820
_exptl_crystal_size_max 0.29
_exptl_crystal_size_mid 0.21
_exptl_crystal_size_min 0.06
_refine_diff_density_max 0.213
_refine_diff_density_min -0.386
_refine_diff_density_rms 0.055
_refine_ls_extinction_method none
_refine_ls_goodness_of_fit_ref 1.041
_refine_ls_hydrogen_treatment constr
_refine_ls_matrix_type full
_refine_ls_number_parameters 281
_refine_ls_number_reflns 3584
_refine_ls_number_restraints 0
_refine_ls_restrained_S_all 1.041
_refine_ls_R_factor_all 0.0392
_refine_ls_R_factor_gt 0.0323
_refine_ls_shift/su_max 0.001
_refine_ls_shift/su_mean 0.000
_refine_ls_structure_factor_coef Fsqd
_refine_ls_weighting_details 'w=1/[\s^2^(Fo^2^)+(0.0523P)^2^+0.2734P] where P=(Fo^2^+2Fc^2^)/3'
_refine_ls_weighting_scheme calc
_refine_ls_wR_factor_gt 0.0847
_refine_ls_wR_factor_ref 0.0894
_reflns_Friedel_coverage 0.000
_reflns_number_gt 3098
_reflns_number_total 3584
_reflns_threshold_expression 'I > 2\s(I)'
_cod_data_source_file cg5b00220_si_002.cif
_cod_data_source_block Cu2(TCNQ)(quinuclidine)2
_cod_database_code 4513158
_shelx_space_group_comment
;
The symmetry employed for this shelxl refinement is uniquely defined
by the following loop, which should always be used as a source of
symmetry information in preference to the above space-group names.
They are only intended as comments.
;
_shelxl_version_number 2014/6

loop_
_space_group_symop_operation_xyz
'x, y, z'
'-x+1/2, y+1/2, -z+1/2'
'-x, -y, -z'
'x-1/2, -y-1/2, z-1/2'

loop_
_atom_site_label
_atom_site_type_symbol
_atom_site_fract_x
_atom_site_fract_y
_atom_site_fract_z
_atom_site_U_iso_or_equiv
_atom_site_adp_type
_atom_site_occupancy
_atom_site_site_symmetry_order
_atom_site_calc_flag
_atom_site_refinement_flags_posn
_atom_site_refinement_flags_adp
_atom_site_refinement_flags_occupancy
_atom_site_disorder_assembly
_atom_site_disorder_group
C14' C 0.3716(10) 0.3763(5) 0.7654(8) 0.065(3) Uani 0.303(4) 1 d . . P A 1
H14A H 0.4209 0.3334 0.7401 0.078 Uiso 0.303(4) 1 calc R U P A 1
H14B H 0.3179 0.3556 0.8199 0.078 Uiso 0.303(4) 1 calc R U P A 1
C15' C 0.4699(10) 0.4361(5) 0.8367(9) 0.070(3) Uani 0.303(4) 1 d . . P A 1
H15A H 0.5606 0.4207 0.8367 0.084 Uiso 0.303(4) 1 calc R U P A 1
H15B H 0.4610 0.4393 0.9222 0.084 Uiso 0.303(4) 1 calc R U P A 1
C16' C 0.2162(8) 0.4759(5) 0.6858(11) 0.061(3) Uani 0.303(4) 1 d . . P A 1
H16A H 0.1617 0.4600 0.7426 0.073 Uiso 0.303(4) 1 calc R U P A 1
H16B H 0.1573 0.4969 0.6118 0.073 Uiso 0.303(4) 1 calc R U P A 1
C17' C 0.3141(9) 0.5408(6) 0.7481(13) 0.071(3) Uani 0.303(4) 1 d . . P A 1
H17A H 0.3035 0.5860 0.6940 0.086 Uiso 0.303(4) 1 calc R U P A 1
H17B H 0.2918 0.5562 0.8256 0.086 Uiso 0.303(4) 1 calc R U P A 1
C18' C 0.3766(9) 0.4365(6) 0.5693(9) 0.066(3) Uani 0.303(4) 1 d . . P A 1
H18A H 0.4232 0.3912 0.5477 0.079 Uiso 0.303(4) 1 calc R U P A 1
H18B H 0.3247 0.4589 0.4930 0.079 Uiso 0.303(4) 1 calc R U P A 1
C19' C 0.4791(10) 0.4967(6) 0.6361(10) 0.067(3) Uani 0.303(4) 1 d . . P A 1
H19A H 0.4762 0.5432 0.5857 0.081 Uiso 0.303(4) 1 calc R U P A 1
H19B H 0.5686 0.4752 0.6515 0.081 Uiso 0.303(4) 1 calc R U P A 1
C14 C 0.2647(4) 0.4171(2) 0.7840(3) 0.0492(9) Uani 0.697(4) 1 d . . P A 2
H14C H 0.2829 0.3669 0.8244 0.059 Uiso 0.697(4) 1 calc R U P A 2
H14D H 0.1728 0.4307 0.7827 0.059 Uiso 0.697(4) 1 calc R U P A 2
C15 C 0.3584(4) 0.4789(2) 0.8594(3) 0.0557(10) Uani 0.697(4) 1 d . . P A 2
H15C H 0.4195 0.4545 0.9289 0.067 Uiso 0.697(4) 1 calc R U P A 2
H15D H 0.3067 0.5178 0.8919 0.067 Uiso 0.697(4) 1 calc R U P A 2
C16 C 0.2428(4) 0.48842(17) 0.5951(3) 0.0488(9) Uani 0.697(4) 1 d . . P A 2
H16C H 0.1496 0.4980 0.5940 0.059 Uiso 0.697(4) 1 calc R U P A 2
H16D H 0.2525 0.4876 0.5097 0.059 Uiso 0.697(4) 1 calc R U P A 2
C17 C 0.3272(4) 0.5547(2) 0.6648(4) 0.0546(10) Uani 0.697(4) 1 d . . P A 2
H17C H 0.2716 0.5897 0.7003 0.066 Uiso 0.697(4) 1 calc R U P A 2
H17D H 0.3680 0.5843 0.6083 0.066 Uiso 0.697(4) 1 calc R U P A 2
C18 C 0.4205(3) 0.3966(2) 0.6554(4) 0.0582(12) Uani 0.697(4) 1 d . . P A 2
H18C H 0.4312 0.3914 0.5706 0.070 Uiso 0.697(4) 1 calc R U P A 2
H18D H 0.4467 0.3476 0.6977 0.070 Uiso 0.697(4) 1 calc R U P A 2
C19 C 0.5134(3) 0.4614(3) 0.7207(5) 0.0643(12) Uani 0.697(4) 1 d . . P A 2
H19C H 0.5814 0.4393 0.7872 0.077 Uiso 0.697(4) 1 calc R U P A 2
H19D H 0.5574 0.4862 0.6618 0.077 Uiso 0.697(4) 1 calc R U P A 2
N1 N 0.27063(17) 0.22637(9) 0.58574(15) 0.0373(4) Uani 1 1 d . . . . .
C1 C 0.35178(19) 0.17995(9) 0.61939(16) 0.0281(4) Uani 1 1 d . . . . .
C2 C 0.44986(17) 0.12410(10) 0.66073(15) 0.0263(3) Uani 1 1 d . . . . .
C3 C 0.02162(17) 0.36790(10) 0.28313(16) 0.0272(4) Uani 1 1 d . . . . .
C4 C 0.47581(16) 0.06087(9) 0.57979(15) 0.0235(3) Uani 1 1 d . . . . .
C5 C 0.58233(17) 0.00980(10) 0.61570(15) 0.0292(4) Uani 1 1 d . . . . .
H5 H 0.6391 0.0155 0.6937 0.035 Uiso 1 1 calc R U . . .
C6 C 0.39408(18) 0.04938(10) 0.46181(16) 0.0298(4) Uani 1 1 d . . . . .
H6 H 0.3217 0.0824 0.4345 0.036 Uiso 1 1 calc R U . . .
C7 C -0.0786(2) 0.22633(13) 0.5393(2) 0.0487(5) Uani 1 1 d . . . . .
H7A H -0.0175 0.1827 0.5458 0.058 Uiso 1 1 calc R U . . .
H7B H -0.0988 0.2440 0.4536 0.058 Uiso 1 1 calc R U . . .
C8 C -0.2084(3) 0.19873(17) 0.5734(3) 0.0622(7) Uani 1 1 d . . . . .
H8A H -0.2837 0.2071 0.5040 0.075 Uiso 1 1 calc R U . . .
H8B H -0.2029 0.1436 0.5930 0.075 Uiso 1 1 calc R U . . .
C9 C -0.1076(2) 0.35512(13) 0.6107(2) 0.0495(5) Uani 1 1 d . . . . .
H9A H -0.1313 0.3734 0.5254 0.059 Uiso 1 1 calc R U . . .
H9B H -0.0650 0.3978 0.6624 0.059 Uiso 1 1 calc R U . . .
C10 C -0.2347(2) 0.33077(17) 0.6523(3) 0.0620(7) Uani 1 1 d . . . . .
H10A H -0.2437 0.3614 0.7238 0.074 Uiso 1 1 calc R U . . .
H10B H -0.3123 0.3402 0.5856 0.074 Uiso 1 1 calc R U . . .
C11 C 0.0183(2) 0.26159(16) 0.7493(2) 0.0522(6) Uani 1 1 d . . . . .
H11A H 0.0583 0.3036 0.8039 0.063 Uiso 1 1 calc R U . . .
H11B H 0.0832 0.2198 0.7572 0.063 Uiso 1 1 calc R U . . .
C12 C -0.1053(3) 0.23181(18) 0.7908(2) 0.0635(7) Uani 1 1 d . . . . .
H12A H -0.0958 0.1767 0.8104 0.076 Uiso 1 1 calc R U . . .
H12B H -0.1157 0.2595 0.8647 0.076 Uiso 1 1 calc R U . . .
C13 C -0.2263(2) 0.24524(17) 0.6855(2) 0.0604(7) Uani 1 1 d . . . . .
H13 H -0.3077 0.2287 0.7106 0.072 Uiso 1 1 calc R U . . .
C20 C 0.4377(2) 0.51787(14) 0.7706(2) 0.0532(6) Uani 1 1 d . . . . .
H20 H 0.4968 0.5582 0.8157 0.064 Uiso 1 1 calc R U . A 1
N2 N 0.08045(17) 0.35929(10) 0.38450(14) 0.0377(4) Uani 1 1 d . . . . .
N3 N -0.01318(14) 0.28984(9) 0.61994(13) 0.0288(3) Uani 1 1 d . . . . .
N4 N 0.28204(15) 0.41111(8) 0.65314(14) 0.0298(3) Uani 1 1 d . . . . .
Cu1 Cu 0.16202(3) 0.32103(2) 0.55025(2) 0.03034(11) Uani 1 1 d . . . . .

loop_
_atom_site_aniso_label
_atom_site_aniso_U_11
_atom_site_aniso_U_22
_atom_site_aniso_U_33
_atom_site_aniso_U_23
_atom_site_aniso_U_13
_atom_site_aniso_U_12
C14' 0.081(7) 0.038(4) 0.053(5) 0.004(4) -0.032(5) -0.016(4)
C15' 0.072(6) 0.065(5) 0.053(5) -0.002(4) -0.027(4) -0.022(5)
C16' 0.042(4) 0.042(4) 0.098(8) -0.027(5) 0.011(4) -0.003(3)
C17' 0.047(5) 0.041(5) 0.125(10) -0.039(6) 0.017(6) -0.006(4)
C18' 0.060(5) 0.083(7) 0.061(5) -0.021(5) 0.031(5) -0.033(5)
C19' 0.060(6) 0.071(6) 0.076(6) -0.019(5) 0.025(5) -0.025(5)
C14 0.057(2) 0.057(2) 0.0314(15) -0.0062(14) 0.0057(14) -0.0180(17)
C15 0.063(2) 0.062(2) 0.0382(16) -0.0132(16) 0.0028(15) -0.0173(18)
C16 0.060(2) 0.0270(14) 0.0505(19) 0.0051(14) -0.0072(17) -0.0023(14)
C17 0.065(2) 0.0328(17) 0.061(2) -0.0031(17) 0.003(2) -0.0055(15)
C18 0.0313(16) 0.050(2) 0.093(3) -0.031(2) 0.0118(18) 0.0015(14)
C19 0.0338(17) 0.061(2) 0.095(3) -0.030(2) 0.010(2) -0.0068(17)
N1 0.0444(9) 0.0314(8) 0.0342(8) -0.0040(7) 0.0051(7) 0.0118(7)
C1 0.0356(9) 0.0238(8) 0.0256(8) -0.0053(7) 0.0082(7) 0.0018(7)
C2 0.0294(8) 0.0247(8) 0.0235(8) -0.0039(7) 0.0032(7) 0.0043(7)
C3 0.0308(9) 0.0255(8) 0.0259(9) 0.0058(7) 0.0075(7) -0.0013(7)
C4 0.0259(8) 0.0227(8) 0.0220(8) -0.0020(6) 0.0054(6) 0.0019(6)
C5 0.0310(9) 0.0315(9) 0.0210(7) -0.0053(7) -0.0030(7) 0.0072(7)
C6 0.0299(9) 0.0294(9) 0.0267(8) -0.0028(7) -0.0011(7) 0.0109(7)
C7 0.0579(14) 0.0479(12) 0.0445(12) -0.0142(10) 0.0201(10) -0.0191(11)
C8 0.0554(15) 0.0696(16) 0.0632(16) -0.0115(13) 0.0166(12) -0.0266(13)
C9 0.0404(12) 0.0417(11) 0.0697(15) 0.0041(11) 0.0190(11) 0.0116(9)
C10 0.0392(13) 0.0803(18) 0.0711(17) -0.0048(14) 0.0223(12) 0.0112(12)
C11 0.0495(13) 0.0726(16) 0.0337(11) 0.0169(11) 0.0075(9) -0.0027(12)
C12 0.0718(17) 0.0813(18) 0.0446(13) 0.0096(13) 0.0283(13) -0.0088(15)
C13 0.0460(13) 0.0835(18) 0.0590(15) 0.0016(13) 0.0272(12) -0.0141(13)
C20 0.0553(14) 0.0416(12) 0.0564(14) -0.0101(10) -0.0007(11) -0.0160(10)
N2 0.0435(9) 0.0390(9) 0.0290(8) 0.0074(7) 0.0046(7) -0.0051(7)
N3 0.0304(8) 0.0290(7) 0.0270(7) 0.0004(6) 0.0065(6) 0.0028(6)
N4 0.0321(8) 0.0253(7) 0.0305(8) 0.0004(6) 0.0038(6) 0.0013(6)
Cu1 0.03292(17) 0.02874(16) 0.02740(16) 0.00328(10) 0.00264(11) 0.00395(11)

loop_
_atom_type_symbol
_atom_type_description
_atom_type_scat_dispersion_real
_atom_type_scat_dispersion_imag
_atom_type_scat_source
C C 0.0181 0.0091 'International Tables Vol C Tables 4.2.6.8 and 6.1.1.4'
H H 0.0000 0.0000 'International Tables Vol C Tables 4.2.6.8 and 6.1.1.4'
N N 0.0311 0.0180 'International Tables Vol C Tables 4.2.6.8 and 6.1.1.4'
Cu Cu -1.9646 0.5888 'International Tables Vol C Tables 4.2.6.8 and 6.1.1.4'

loop_
_geom_angle_atom_site_label_1
_geom_angle_atom_site_label_2
_geom_angle_atom_site_label_3
_geom_angle
_geom_angle_site_symmetry_1
_geom_angle_site_symmetry_3
N4 C14' C15' 111.8(6) . .
C14' C15' C20 108.2(6) . .
N4 C16' C17' 112.5(6) . .
C20 C17' C16' 112.1(6) . .
C19' C18' N4 110.9(6) . .
C18' C19' C20 106.7(6) . .
N4 C14 C15 111.8(2) . .
C14 C15 C20 107.8(2) . .
N4 C16 C17 112.2(2) . .
C16 C17 C20 108.0(3) . .
N4 C18 C19 113.0(3) . .
C20 C19 C18 109.7(3) . .
C1 N1 Cu1 167.27(16) . .
N1 C1 C2 179.65(19) . .
C1 C2 C3 115.91(15) . 4_666
C1 C2 C4 121.82(15) . .
C3 C2 C4 122.27(15) 4_666 .
N2 C3 C2 178.28(19) . 4_565
C5 C4 C6 116.59(15) . .
C5 C4 C2 122.18(15) . .
C6 C4 C2 121.23(15) . .
C6 C5 C4 121.55(16) 3_656 .
C5 C6 C4 121.85(16) 3_656 .
N3 C7 C8 112.56(18) . .
C13 C8 C7 107.96(19) . .
N3 C9 C10 111.37(19) . .
C13 C10 C9 109.33(19) . .
N3 C11 C12 112.51(18) . .
C13 C12 C11 108.25(18) . .
C10 C13 C8 108.9(2) . .
C10 C13 C12 109.0(2) . .
C8 C13 C12 108.4(2) . .
C19 C20 C15 111.0(3) . .
C19 C20 C17 110.7(3) . .
C15 C20 C17 104.3(3) . .
C17' C20 C15' 116.8(7) . .
C17' C20 C19' 109.2(7) . .
C15' C20 C19' 98.5(6) . .
C3 N2 Cu1 166.90(15) . .
C7 N3 C9 108.52(17) . .
C7 N3 C11 108.27(17) . .
C9 N3 C11 108.39(17) . .
C7 N3 Cu1 105.71(11) . .
C9 N3 Cu1 111.94(12) . .
C11 N3 Cu1 113.81(12) . .
C18 N4 C16 109.5(3) . .
C16' N4 C14' 110.5(6) . .
C18 N4 C14 109.1(3) . .
C16 N4 C14 105.9(2) . .
C16' N4 C18' 109.7(6) . .
C14' N4 C18' 104.8(6) . .
C16' N4 Cu1 117.4(3) . .
C18 N4 Cu1 109.53(15) . .
C16 N4 Cu1 110.35(14) . .
C14' N4 Cu1 109.0(3) . .
C14 N4 Cu1 112.45(15) . .
C18' N4 Cu1 104.5(3) . .
N2 Cu1 N1 124.96(7) . .
N2 Cu1 N4 109.28(6) . .
N1 Cu1 N4 104.96(6) . .
N2 Cu1 N3 101.46(6) . .
N1 Cu1 N3 101.83(6) . .
N4 Cu1 N3 114.50(6) . .

loop_
_geom_bond_atom_site_label_1
_geom_bond_atom_site_label_2
_geom_bond_distance
_geom_bond_site_symmetry_2
C14' N4 1.493(7) .
C14' C15' 1.528(10) .
C15' C20 1.583(9) .
C16' N4 1.391(8) .
C16' C17' 1.553(11) .
C17' C20 1.300(9) .
C18' C19' 1.541(11) .
C18' N4 1.548(8) .
C19' C20 1.673(10) .
C14 N4 1.498(3) .
C14 C15 1.545(4) .
C15 C20 1.560(4) .
C16 N4 1.489(3) .
C16 C17 1.530(5) .
C17 C20 1.567(4) .
C18 N4 1.440(3) .
C18 C19 1.537(5) .
C19 C20 1.429(4) .
N1 C1 1.153(2) .
N1 Cu1 1.9606(16) .
C1 C2 1.392(2) .
C2 C3 1.393(2) 4_666
C2 C4 1.468(2) .
C3 N2 1.155(2) .
C3 C2 1.393(2) 4_565
C4 C5 1.389(2) .
C4 C6 1.396(2) .
C5 C6 1.384(2) 3_656
C6 C5 1.384(2) 3_656
C7 N3 1.471(2) .
C7 C8 1.540(3) .
C8 C13 1.518(4) .
C9 N3 1.471(2) .
C9 C10 1.537(3) .
C10 C13 1.511(4) .
C11 N3 1.473(2) .
C11 C12 1.533(3) .
C12 C13 1.517(4) .
N2 Cu1 1.9471(16) .
N3 Cu1 2.1788(15) .
N4 Cu1 2.1387(15) .
